data_1515540
loop_
_publ_author_name
'Blanco, Victor'
'Garc\'ia, Marcos D.'
'Peinador, Carlos'
'Quintela, Jos\'e M.'

_publ_section_title
;
 Self-assembly of new fluorescent Pd(ii) and Pt(ii)
 2,7-diazapyrenium-based metallocycles and study of their inclusion
 complexes and [3]catenanes
;
_journal_issue 12
_journal_name_full 'Chemical Science'
_journal_page_first 2407
_journal_paper_doi 10.1039/c1sc00508a
_journal_volume 2
_journal_year 2011
_chemical_formula_sum 'C31 H21 F12 N5 P2'
_chemical_formula_weight 753.47
_chemical_name_systematic
;
?
;
_space_group_IT_number 2
_symmetry_cell_setting triclinic
_symmetry_space_group_name_Hall '-P 1'
_symmetry_space_group_name_H-M 'P -1'
_atom_sites_solution_hydrogens geom
_atom_sites_solution_primary direct
_atom_sites_solution_secondary difmap
_audit_creation_method SHELXL-97
_cell_angle_alpha 67.392(5)
_cell_angle_beta 77.696(5)
_cell_angle_gamma 87.835(5)
_cell_formula_units_Z 4
_cell_length_a 13.067(5)
_cell_length_b 14.272(5)
_cell_length_c 17.273(5)
_cell_measurement_reflns_used 6044
_cell_measurement_temperature 100(2)
_cell_measurement_theta_max 56.642
_cell_measurement_theta_min 4.338
_cell_volume 2902.0(17)
_computing_structure_refinement 'SHELXL-97 (Sheldrick, 2008)'
_diffrn_ambient_temperature 100(2)
_diffrn_measured_fraction_theta_full 0.982
_diffrn_measured_fraction_theta_max 0.982
_diffrn_radiation_monochromator graphite
_diffrn_radiation_source 'fine-focus sealed tube'
_diffrn_radiation_type MoK\a
_diffrn_radiation_wavelength 0.71073
_diffrn_reflns_av_R_equivalents 0.0647
_diffrn_reflns_av_sigmaI/netI 0.0829
_diffrn_reflns_limit_h_max 17
_diffrn_reflns_limit_h_min -17
_diffrn_reflns_limit_k_max 19
_diffrn_reflns_limit_k_min -18
_diffrn_reflns_limit_l_max 23
_diffrn_reflns_limit_l_min -22
_diffrn_reflns_number 48225
_diffrn_reflns_theta_full 28.44
_diffrn_reflns_theta_max 28.44
_diffrn_reflns_theta_min 1.60
_exptl_absorpt_coefficient_mu 0.263
_exptl_absorpt_correction_T_max 0.9870
_exptl_absorpt_correction_T_min 0.9469
_exptl_absorpt_correction_type multi-scan
_exptl_crystal_colour yellow
_exptl_crystal_density_diffrn 1.725
_exptl_crystal_density_method 'not measured'
_exptl_crystal_description prism
_exptl_crystal_F_000 1520
_exptl_crystal_size_max 0.21
_exptl_crystal_size_mid 0.15
_exptl_crystal_size_min 0.05
_refine_diff_density_max 0.868
_refine_diff_density_min -0.533
_refine_diff_density_rms 0.114
_refine_ls_extinction_method none
_refine_ls_goodness_of_fit_ref 1.014
_refine_ls_hydrogen_treatment constr
_refine_ls_matrix_type full
_refine_ls_number_parameters 903
_refine_ls_number_reflns 14379
_refine_ls_number_restraints 0
_refine_ls_restrained_S_all 1.014
_refine_ls_R_factor_all 0.1278
_refine_ls_R_factor_gt 0.0643
_refine_ls_shift/su_max 0.092
_refine_ls_shift/su_mean 0.001
_refine_ls_structure_factor_coef Fsqd
_refine_ls_weighting_details 'calc w=1/[\s^2^(Fo^2^)+(0.1270P)^2^+0.0000P] where P=(Fo^2^+2Fc^2^)/3'
_refine_ls_weighting_scheme calc
_refine_ls_wR_factor_gt 0.1725
_refine_ls_wR_factor_ref 0.2228
_reflns_number_gt 8167
_reflns_number_total 14379
_reflns_threshold_expression >2\s(I)
_cod_data_source_file c1sc00508a.txt
_cod_data_source_block 0852153_b2_0s
_cod_depositor_comments
;
The following automatic conversions were performed:

'_symmetry_cell_setting' value 'Triclinic' changed to 'triclinic'
according to
/usr/data/users/saulius/automatic-downloads/retrospective/RSC/lib/dictionaries/cif_core.dic
dictionary named 'cif_core.dic' version 2.4.2 from 2011-04-26.

Automatic conversion script
Id: cif_fix_values 2281 2013-09-26 08:29:07Z andrius 
;
_cod_original_sg_symbol_H-M P-1
_cod_database_code 1515540

loop_
_symmetry_equiv_pos_as_xyz
'x, y, z'
'-x, -y, -z'

loop_
_atom_site_label
_atom_site_type_symbol
_atom_site_fract_x
_atom_site_fract_y
_atom_site_fract_z
_atom_site_U_iso_or_equiv
_atom_site_adp_type
_atom_site_occupancy
_atom_site_symmetry_multiplicity
_atom_site_calc_flag
_atom_site_refinement_flags
C1 C 1.1468(3) 0.3806(3) 0.4986(3) 0.0280(9) Uani 1 1 d .
H1 H 1.1519 0.4331 0.4434 0.034 Uiso 1 1 calc R
C2 C 1.0468(3) 0.3404(3) 0.5464(2) 0.0237(8) Uani 1 1 d .
C3 C 1.0413(3) 0.2625(3) 0.6280(2) 0.0226(8) Uani 1 1 d .
C4 C 1.1352(3) 0.2283(3) 0.6566(3) 0.0259(8) Uani 1 1 d .
C5 C 1.2286(3) 0.2757(3) 0.6012(3) 0.0300(9) Uani 1 1 d .
H5 H 1.2920 0.2527 0.6193 0.036 Uiso 1 1 calc R
C6 C 0.9513(3) 0.3719(3) 0.5172(2) 0.0217(8) Uani 1 1 d .
H6 H 0.9547 0.4225 0.4614 0.026 Uiso 1 1 calc R
C7 C 0.8568(3) 0.3312(3) 0.5675(2) 0.0206(8) Uani 1 1 d .
H7 H 0.7947 0.3541 0.5472 0.025 Uiso 1 1 calc R
C8 C 0.8502(3) 0.2534(3) 0.6516(2) 0.0184(7) Uani 1 1 d .
C9 C 0.9432(3) 0.2196(3) 0.6811(2) 0.0206(8) Uani 1 1 d .
C10 C 1.1275(3) 0.1479(3) 0.7389(3) 0.0284(9) Uani 1 1 d .
H10 H 1.1899 0.1224 0.7577 0.034 Uiso 1 1 calc R
C11 C 1.0344(3) 0.1077(3) 0.7901(3) 0.0293(9) Uani 1 1 d .
H11 H 1.0319 0.0556 0.8451 0.035 Uiso 1 1 calc R
C12 C 0.9380(3) 0.1421(3) 0.7629(2) 0.0223(8) Uani 1 1 d .
C13 C 0.8404(3) 0.1033(3) 0.8134(2) 0.0248(8) Uani 1 1 d .
H13 H 0.8349 0.0516 0.8690 0.030 Uiso 1 1 calc R
C14 C 0.7555(3) 0.2104(3) 0.7051(2) 0.0202(7) Uani 1 1 d .
H14 H 0.6922 0.2316 0.6863 0.024 Uiso 1 1 calc R
C15 C 0.6482(3) 0.0954(3) 0.8400(2) 0.0254(8) Uani 1 1 d .
H15A H 0.6130 0.0583 0.8141 0.030 Uiso 1 1 calc R
H15B H 0.6567 0.0471 0.8972 0.030 Uiso 1 1 calc R
C16 C 0.4878(3) 0.1867(3) 0.8312(2) 0.0232(8) Uani 1 1 d .
H16 H 0.4623 0.1373 0.8146 0.028 Uiso 1 1 calc R
C17 C 0.4256(3) 0.2663(3) 0.8372(2) 0.0239(8) Uani 1 1 d .
C18 C 0.4662(3) 0.3370(3) 0.8619(2) 0.0187(7) Uani 1 1 d .
C19 C 0.5670(3) 0.3279(3) 0.8814(2) 0.0196(7) Uani 1 1 d .
C20 C 0.6239(3) 0.2463(3) 0.8751(2) 0.0202(7) Uani 1 1 d .
H20 H 0.6910 0.2369 0.8891 0.024 Uiso 1 1 calc R
C21 C 0.3235(3) 0.2777(3) 0.8173(3) 0.0318(9) Uani 1 1 d .
H21 H 0.2957 0.2293 0.8009 0.038 Uiso 1 1 calc R
C22 C 0.2668(3) 0.3574(3) 0.8217(3) 0.0316(10) Uani 1 1 d .
H22 H 0.1997 0.3647 0.8079 0.038 Uiso 1 1 calc R
C23 C 0.3062(3) 0.4312(3) 0.8470(2) 0.0236(8) Uani 1 1 d .
C24 C 0.4064(3) 0.4204(3) 0.8667(2) 0.0212(8) Uani 1 1 d .
C25 C 0.6076(3) 0.4023(3) 0.9043(2) 0.0224(8) Uani 1 1 d .
H25 H 0.6751 0.3957 0.9175 0.027 Uiso 1 1 calc R
C26 C 0.5505(3) 0.4832(3) 0.9075(2) 0.0234(8) Uani 1 1 d .
H26 H 0.5792 0.5334 0.9215 0.028 Uiso 1 1 calc R
C27 C 0.4474(3) 0.4928(3) 0.8899(2) 0.0231(8) Uani 1 1 d .
C28 C 0.3840(3) 0.5737(3) 0.8929(2) 0.0262(8) Uani 1 1 d .
H28 H 0.4105 0.6229 0.9092 0.031 Uiso 1 1 calc R
C29 C 0.2516(3) 0.5152(3) 0.8522(2) 0.0283(9) Uani 1 1 d .
H29 H 0.1838 0.5231 0.8393 0.034 Uiso 1 1 calc R
C30 C 1.1508(3) -0.1483(3) 0.5034(2) 0.0226(8) Uani 1 1 d .
H30 H 1.2251 -0.1425 0.4862 0.027 Uiso 1 1 calc R
C31 C 1.0931(3) -0.0875(3) 0.4446(2) 0.0188(7) Uani 1 1 d .
C32 C 0.9825(3) -0.0978(3) 0.4727(2) 0.0162(7) Uani 1 1 d .
C33 C 0.9364(3) -0.1668(3) 0.5551(2) 0.0189(7) Uani 1 1 d .
C34 C 1.0035(3) -0.2237(3) 0.6075(2) 0.0224(8) Uani 1 1 d .
H34 H 0.9734 -0.2714 0.6633 0.027 Uiso 1 1 calc R
C35 C 1.1382(3) -0.0165(3) 0.3607(2) 0.0214(8) Uani 1 1 d .
H35 H 1.2124 -0.0094 0.3419 0.026 Uiso 1 1 calc R
C36 C 0.8240(3) -0.1753(3) 0.5830(2) 0.0240(8) Uani 1 1 d .
H36 H 0.7929 -0.2217 0.6391 0.029 Uiso 1 1 calc R
C37 C 1.0778(3) 0.0411(3) 0.3071(2) 0.0214(8) Uani 1 1 d .
H37 H 1.1094 0.0881 0.2513 0.026 Uiso 1 1 calc R
C38 C 0.9653(3) 0.0307(3) 0.3352(2) 0.0183(7) Uani 1 1 d .
C39 C 0.7622(3) -0.1185(3) 0.5311(2) 0.0228(8) Uani 1 1 d .
H39 H 0.6882 -0.1254 0.5507 0.027 Uiso 1 1 calc R
C40 C 0.9187(3) -0.0381(3) 0.4176(2) 0.0168(7) Uani 1 1 d .
C41 C 0.8078(3) -0.0479(3) 0.4465(2) 0.0185(7) Uani 1 1 d .
C42 C 0.7481(3) 0.0145(3) 0.3915(2) 0.0200(7) Uani 1 1 d .
H42 H 0.6739 0.0105 0.4093 0.024 Uiso 1 1 calc R
C43 C 0.9001(3) 0.0903(3) 0.2828(2) 0.0192(7) Uani 1 1 d .
H43 H 0.9295 0.1373 0.2265 0.023 Uiso 1 1 calc R
C44 C 0.7293(3) 0.1442(3) 0.2546(2) 0.0219(8) Uani 1 1 d .
H44A H 0.6828 0.0998 0.2435 0.026 Uiso 1 1 calc R
H44B H 0.7747 0.1870 0.1990 0.026 Uiso 1 1 calc R
C45 C 0.5644(3) 0.2200(3) 0.2830(2) 0.0210(8) Uani 1 1 d .
H45 H 0.5341 0.1764 0.2631 0.025 Uiso 1 1 calc R
C46 C 0.5052(3) 0.2941(3) 0.3030(2) 0.0189(7) Uani 1 1 d .
C47 C 0.5524(3) 0.3553(3) 0.3342(2) 0.0187(7) Uani 1 1 d .
C48 C 0.6565(3) 0.3404(3) 0.3463(2) 0.0200(7) Uani 1 1 d .
C49 C 0.7111(3) 0.2673(3) 0.3225(2) 0.0211(8) Uani 1 1 d .
H49 H 0.7820 0.2573 0.3277 0.025 Uiso 1 1 calc R
C50 C 0.4014(3) 0.3128(3) 0.2876(2) 0.0212(8) Uani 1 1 d .
H50 H 0.3684 0.2698 0.2688 0.025 Uiso 1 1 calc R
C51 C 0.3510(3) 0.3918(3) 0.2998(2) 0.0218(8) Uani 1 1 d .
H51 H 0.2827 0.4045 0.2883 0.026 Uiso 1 1 calc R
C52 C 0.3977(3) 0.4568(3) 0.3296(2) 0.0218(8) Uani 1 1 d .
C53 C 0.4973(3) 0.4369(3) 0.3486(2) 0.0188(7) Uani 1 1 d .
C54 C 0.7029(3) 0.4043(3) 0.3773(2) 0.0227(8) Uani 1 1 d .
H54 H 0.7720 0.3933 0.3870 0.027 Uiso 1 1 calc R
C55 C 0.6488(3) 0.4808(3) 0.3932(2) 0.0245(8) Uani 1 1 d .
H55 H 0.6802 0.5218 0.4148 0.029 Uiso 1 1 calc R
C56 C 0.5453(3) 0.5002(3) 0.3776(2) 0.0203(7) Uani 1 1 d .
C57 C 0.4883(3) 0.5826(3) 0.3858(2) 0.0250(8) Uani 1 1 d .
H57 H 0.5181 0.6251 0.4070 0.030 Uiso 1 1 calc R
C58 C 0.3514(3) 0.5439(3) 0.3385(2) 0.0232(8) Uani 1 1 d .
H58 H 0.2849 0.5599 0.3243 0.028 Uiso 1 1 calc R
C59 C 0.8907(4) 0.5939(4) 0.9361(4) 0.0600(16) Uani 1 1 d .
H59A H 0.9102 0.5319 0.9793 0.090 Uiso 1 1 calc R
H59B H 0.8394 0.5764 0.9093 0.090 Uiso 1 1 calc R
H59C H 0.8600 0.6400 0.9638 0.090 Uiso 1 1 calc R
C60 C 0.9820(4) 0.6427(4) 0.8720(3) 0.0397(11) Uani 1 1 d .
C61 C 0.9700(5) 0.7952(6) 1.0480(4) 0.082(2) Uani 1 1 d .
H61A H 0.9849 0.7233 1.0627 0.123 Uiso 1 1 calc R
H61B H 0.9071 0.8013 1.0879 0.123 Uiso 1 1 calc R
H61C H 1.0297 0.8315 1.0519 0.123 Uiso 1 1 calc R
C62 C 0.9537(4) 0.8373(4) 0.9643(3) 0.0453(12) Uani 1 1 d .
N1 N 1.2358(3) 0.3503(3) 0.5253(2) 0.0335(8) Uani 1 1 d .
N2 N 0.7523(2) 0.1379(2) 0.78444(19) 0.0218(7) Uani 1 1 d .
N3 N 0.5843(2) 0.1798(2) 0.84892(18) 0.0207(6) Uani 1 1 d .
N4 N 0.2892(2) 0.5859(3) 0.8745(2) 0.0292(8) Uani 1 1 d .
N5 N 1.1083(2) -0.2138(2) 0.5820(2) 0.0238(7) Uani 1 1 d .
N6 N 0.7952(2) 0.0810(2) 0.31255(18) 0.0175(6) Uani 1 1 d .
N7 N 0.6648(2) 0.2102(2) 0.29188(18) 0.0186(6) Uani 1 1 d .
N8 N 0.3948(2) 0.6050(2) 0.3655(2) 0.0260(7) Uani 1 1 d .
N9 N 1.0554(3) 0.6825(3) 0.8215(3) 0.0502(11) Uani 1 1 d .
N10 N 0.9403(3) 0.8700(4) 0.8959(3) 0.0604(13) Uani 1 1 d .
F1 F 0.9187(2) 0.4492(2) 0.67854(16) 0.0429(7) Uani 1 1 d .
F2 F 0.8579(2) 0.3619(2) 0.8188(2) 0.0606(9) Uani 1 1 d .
F3 F 1.0277(2) 0.3573(2) 0.76108(17) 0.0420(7) Uani 1 1 d .
F4 F 1.0421(2) 0.5283(2) 0.70829(19) 0.0544(8) Uani 1 1 d .
F5 F 0.9836(2) 0.4415(2) 0.84835(17) 0.0485(7) Uani 1 1 d .
F6 F 0.8726(2) 0.5333(2) 0.7665(2) 0.0528(8) Uani 1 1 d .
F7 F 0.72990(19) -0.23738(19) 0.82409(16) 0.0372(6) Uani 1 1 d .
F8 F 0.7065(2) -0.2462(2) 0.96047(16) 0.0499(7) Uani 1 1 d .
F9 F 0.72638(18) -0.09281(18) 0.84830(17) 0.0385(6) Uani 1 1 d .
F10 F 0.5913(2) -0.1377(2) 0.80671(19) 0.0549(8) Uani 1 1 d .
F11 F 0.5713(2) -0.2885(2) 0.9168(2) 0.0597(9) Uani 1 1 d .
F12 F 0.57135(19) -0.1438(2) 0.94199(17) 0.0423(7) Uani 1 1 d .
F13 F 0.44708(19) 0.1520(2) 0.53387(16) 0.0430(7) Uani 1 1 d .
F14 F 0.5906(2) 0.2272(2) 0.54478(16) 0.0412(6) Uani 1 1 d .
F15 F 0.60672(18) 0.0874(2) 0.66033(17) 0.0405(6) Uani 1 1 d .
F16 F 0.46492(18) 0.01127(19) 0.64902(16) 0.0384(6) Uani 1 1 d .
F17 F 0.6003(2) 0.0737(2) 0.5344(2) 0.0556(8) Uani 1 1 d .
F18 F 0.45404(19) 0.1660(2) 0.65858(16) 0.0404(6) Uani 1 1 d .
F19 F 0.3321(2) 0.0149(2) 0.82858(16) 0.0498(7) Uani 1 1 d .
F20 F 0.32832(19) -0.1524(2) 0.91505(18) 0.0444(7) Uani 1 1 d .
F21 F 0.17869(18) -0.0764(2) 0.88603(15) 0.0380(6) Uani 1 1 d .
F22 F 0.2117(2) -0.1226(2) 1.01905(16) 0.0528(8) Uani 1 1 d .
F23 F 0.2144(3) 0.0428(3) 0.9331(2) 0.0707(10) Uani 1 1 d .
F24 F 0.3657(2) -0.0307(2) 0.96140(17) 0.0483(7) Uani 1 1 d .
P1 P 0.94991(7) 0.44477(8) 0.76402(6) 0.0228(2) Uani 1 1 d .
P2 P 0.65000(8) -0.19109(8) 0.88351(7) 0.0268(2) Uani 1 1 d .
P3 P 0.52776(7) 0.11965(8) 0.59645(7) 0.0243(2) Uani 1 1 d .
P4 P 0.27245(9) -0.05431(9) 0.92399(7) 0.0312(3) Uani 1 1 d .

loop_
_atom_site_aniso_label
_atom_site_aniso_U_11
_atom_site_aniso_U_22
_atom_site_aniso_U_33
_atom_site_aniso_U_23
_atom_site_aniso_U_13
_atom_site_aniso_U_12
C1 0.0249(19) 0.028(2) 0.030(2) -0.0132(18) -0.0005(16) 0.0019(16)
C2 0.033(2) 0.020(2) 0.0253(19) -0.0146(16) -0.0096(16) 0.0081(16)
C3 0.0288(19) 0.0169(19) 0.031(2) -0.0162(16) -0.0113(16) 0.0044(15)
C4 0.029(2) 0.020(2) 0.039(2) -0.0181(18) -0.0173(17) 0.0077(16)
C5 0.0247(19) 0.028(2) 0.050(3) -0.025(2) -0.0136(18) 0.0075(17)
C6 0.0283(19) 0.0192(19) 0.0189(17) -0.0082(15) -0.0063(14) 0.0034(15)
C7 0.0253(18) 0.0204(19) 0.0195(17) -0.0099(15) -0.0084(14) 0.0067(15)
C8 0.0264(18) 0.0140(18) 0.0186(17) -0.0096(14) -0.0070(14) 0.0040(14)
C9 0.0268(19) 0.0160(19) 0.0231(18) -0.0104(15) -0.0091(15) 0.0049(15)
C10 0.031(2) 0.018(2) 0.044(2) -0.0144(18) -0.0226(18) 0.0057(16)
C11 0.043(2) 0.017(2) 0.036(2) -0.0098(17) -0.0271(19) 0.0098(17)
C12 0.032(2) 0.0096(17) 0.030(2) -0.0090(15) -0.0144(16) 0.0042(15)
C13 0.039(2) 0.0174(19) 0.0205(18) -0.0057(15) -0.0148(16) 0.0062(16)
C14 0.0315(19) 0.0147(18) 0.0194(17) -0.0087(14) -0.0123(15) 0.0068(15)
C15 0.032(2) 0.0168(19) 0.0224(19) -0.0038(15) -0.0037(16) 0.0006(16)
C16 0.0263(19) 0.024(2) 0.0194(18) -0.0071(16) -0.0061(15) -0.0052(15)
C17 0.0220(18) 0.025(2) 0.0217(18) -0.0043(16) -0.0054(14) -0.0051(15)
C18 0.0207(17) 0.0174(18) 0.0131(16) -0.0012(14) -0.0016(13) -0.0033(14)
C19 0.0195(17) 0.0203(19) 0.0159(17) -0.0034(14) -0.0034(13) -0.0024(14)
C20 0.0233(17) 0.0179(19) 0.0184(17) -0.0044(15) -0.0072(14) -0.0003(14)
C21 0.027(2) 0.037(3) 0.029(2) -0.0080(19) -0.0106(17) -0.0051(18)
C22 0.0223(19) 0.038(3) 0.030(2) -0.0053(19) -0.0100(16) -0.0040(17)
C23 0.0210(18) 0.024(2) 0.0199(18) -0.0026(15) -0.0015(14) -0.0017(15)
C24 0.0209(17) 0.022(2) 0.0147(16) -0.0008(14) -0.0030(13) -0.0022(15)
C25 0.0197(17) 0.026(2) 0.0224(18) -0.0090(16) -0.0058(14) -0.0005(15)
C26 0.0237(18) 0.025(2) 0.0186(18) -0.0056(15) -0.0024(14) -0.0026(15)
C27 0.0223(18) 0.024(2) 0.0155(17) -0.0009(15) -0.0004(14) -0.0015(15)
C28 0.029(2) 0.026(2) 0.0174(18) -0.0035(16) -0.0011(15) 0.0019(16)
C29 0.0208(18) 0.032(2) 0.0232(19) -0.0027(17) -0.0022(15) 0.0028(16)
C30 0.0173(17) 0.027(2) 0.034(2) -0.0189(17) -0.0127(15) 0.0059(15)
C31 0.0179(16) 0.0183(19) 0.0254(18) -0.0132(15) -0.0069(14) 0.0031(14)
C32 0.0161(16) 0.0156(18) 0.0226(17) -0.0119(15) -0.0072(13) 0.0024(13)
C33 0.0224(17) 0.0141(18) 0.0225(18) -0.0083(15) -0.0073(14) -0.0003(14)
C34 0.0266(19) 0.0199(19) 0.0240(19) -0.0099(16) -0.0098(15) 0.0035(15)
C35 0.0128(16) 0.029(2) 0.0256(19) -0.0148(16) -0.0017(14) -0.0004(14)
C36 0.0235(18) 0.024(2) 0.0189(18) -0.0027(15) -0.0032(14) -0.0033(15)
C37 0.0195(17) 0.024(2) 0.0210(18) -0.0114(16) 0.0001(14) 0.0005(15)
C38 0.0132(15) 0.0219(19) 0.0208(17) -0.0095(15) -0.0033(13) 0.0022(13)
C39 0.0155(16) 0.025(2) 0.0264(19) -0.0077(16) -0.0038(14) -0.0047(14)
C40 0.0170(16) 0.0163(18) 0.0199(17) -0.0088(14) -0.0060(13) 0.0005(13)
C41 0.0163(16) 0.0198(19) 0.0198(17) -0.0079(15) -0.0039(13) -0.0018(14)
C42 0.0156(16) 0.022(2) 0.0232(18) -0.0097(15) -0.0040(14) -0.0003(14)
C43 0.0197(17) 0.0186(19) 0.0203(17) -0.0097(15) -0.0020(13) 0.0019(14)
C44 0.0237(18) 0.024(2) 0.0184(17) -0.0076(15) -0.0068(14) 0.0053(15)
C45 0.0191(17) 0.022(2) 0.0181(17) -0.0033(15) -0.0056(14) -0.0010(14)
C46 0.0164(16) 0.0166(18) 0.0174(17) 0.0005(14) -0.0035(13) -0.0015(13)
C47 0.0178(16) 0.0181(18) 0.0151(16) -0.0003(14) -0.0042(13) -0.0011(14)
C48 0.0195(17) 0.0188(19) 0.0190(17) -0.0033(15) -0.0058(14) -0.0008(14)
C49 0.0190(17) 0.022(2) 0.0222(18) -0.0051(15) -0.0096(14) 0.0028(14)
C50 0.0161(16) 0.024(2) 0.0219(18) -0.0072(16) -0.0036(14) -0.0042(14)
C51 0.0148(16) 0.021(2) 0.0266(19) -0.0052(16) -0.0049(14) -0.0009(14)
C52 0.0199(17) 0.0203(19) 0.0181(17) -0.0021(15) 0.0005(14) -0.0011(14)
C53 0.0194(17) 0.0166(18) 0.0143(16) -0.0001(14) -0.0015(13) -0.0012(14)
C54 0.0221(18) 0.023(2) 0.0235(19) -0.0060(16) -0.0120(15) 0.0015(15)
C55 0.0270(19) 0.022(2) 0.0247(19) -0.0066(16) -0.0101(15) 0.0003(15)
C56 0.0211(17) 0.0193(19) 0.0180(17) -0.0051(15) -0.0030(14) 0.0017(14)
C57 0.029(2) 0.023(2) 0.0233(19) -0.0081(16) -0.0071(15) 0.0008(16)
C58 0.0168(17) 0.021(2) 0.0267(19) -0.0043(16) -0.0035(14) 0.0035(14)
C59 0.065(4) 0.048(3) 0.054(3) -0.019(3) 0.012(3) 0.013(3)
C60 0.050(3) 0.029(3) 0.039(3) -0.014(2) -0.010(2) 0.014(2)
C61 0.064(4) 0.111(6) 0.047(3) -0.002(4) -0.015(3) -0.001(4)
C62 0.045(3) 0.040(3) 0.042(3) -0.007(2) -0.009(2) 0.001(2)
N1 0.0265(17) 0.033(2) 0.044(2) -0.0187(18) -0.0084(15) 0.0066(15)
N2 0.0272(16) 0.0190(17) 0.0181(15) -0.0052(13) -0.0067(12) 0.0029(13)
N3 0.0265(16) 0.0169(16) 0.0165(15) -0.0046(12) -0.0036(12) -0.0007(13)
N4 0.0268(17) 0.030(2) 0.0218(16) -0.0017(14) -0.0022(13) 0.0049(14)
N5 0.0273(16) 0.0201(17) 0.0280(17) -0.0103(14) -0.0127(13) 0.0049(13)
N6 0.0204(14) 0.0170(16) 0.0178(14) -0.0085(12) -0.0066(11) 0.0053(12)
N7 0.0184(14) 0.0180(16) 0.0185(15) -0.0046(12) -0.0069(11) 0.0032(12)
N8 0.0234(16) 0.0231(18) 0.0273(17) -0.0077(14) -0.0011(13) 0.0038(13)
N9 0.052(3) 0.030(2) 0.061(3) -0.010(2) -0.013(2) 0.005(2)
N10 0.044(2) 0.085(4) 0.042(3) -0.012(3) -0.010(2) -0.001(2)
F1 0.0604(17) 0.0403(16) 0.0379(14) -0.0171(12) -0.0288(13) 0.0135(13)
F2 0.0440(16) 0.057(2) 0.062(2) -0.0107(16) 0.0085(14) -0.0206(15)
F3 0.0455(15) 0.0449(16) 0.0587(17) -0.0366(14) -0.0316(13) 0.0256(13)
F4 0.0404(15) 0.0466(18) 0.065(2) -0.0115(15) -0.0030(14) -0.0175(13)
F5 0.0732(19) 0.0474(17) 0.0429(16) -0.0285(14) -0.0315(14) 0.0216(15)
F6 0.0445(15) 0.057(2) 0.078(2) -0.0418(17) -0.0332(15) 0.0305(14)
F7 0.0410(14) 0.0358(15) 0.0410(14) -0.0221(12) -0.0084(11) 0.0077(11)
F8 0.0574(17) 0.0530(19) 0.0327(14) -0.0092(13) -0.0124(13) 0.0185(14)
F9 0.0309(13) 0.0238(13) 0.0547(16) -0.0169(12) 0.0082(11) -0.0066(10)
F10 0.0465(16) 0.071(2) 0.0552(18) -0.0263(16) -0.0265(14) 0.0194(15)
F11 0.0504(17) 0.0378(17) 0.086(2) -0.0276(17) 0.0062(16) -0.0171(14)
F12 0.0371(14) 0.0369(15) 0.0450(15) -0.0174(13) 0.0109(11) -0.0017(11)
F13 0.0389(14) 0.0483(17) 0.0382(14) -0.0080(13) -0.0176(11) 0.0014(12)
F14 0.0471(15) 0.0340(15) 0.0354(14) -0.0102(12) 0.0028(11) -0.0150(12)
F15 0.0308(13) 0.0360(15) 0.0552(16) -0.0093(13) -0.0259(12) 0.0004(11)
F16 0.0343(13) 0.0264(14) 0.0494(15) -0.0031(12) -0.0195(11) -0.0067(11)
F17 0.0332(14) 0.074(2) 0.081(2) -0.0614(19) 0.0039(14) -0.0001(14)
F18 0.0368(14) 0.0455(17) 0.0352(14) -0.0163(12) 0.0006(11) 0.0060(12)
F19 0.0621(18) 0.0515(18) 0.0288(14) -0.0054(13) -0.0105(12) -0.0198(14)
F20 0.0386(14) 0.0479(17) 0.0546(17) -0.0255(14) -0.0181(12) 0.0154(12)
F21 0.0347(13) 0.0475(17) 0.0324(13) -0.0146(12) -0.0109(10) 0.0098(12)
F22 0.0505(16) 0.073(2) 0.0238(13) -0.0079(14) -0.0055(12) 0.0057(15)
F23 0.103(3) 0.060(2) 0.075(2) -0.0442(19) -0.044(2) 0.044(2)
F24 0.0585(17) 0.0552(19) 0.0406(15) -0.0226(14) -0.0216(13) 0.0002(14)
P1 0.0219(5) 0.0234(5) 0.0257(5) -0.0104(4) -0.0096(4) 0.0046(4)
P2 0.0307(5) 0.0197(5) 0.0261(5) -0.0064(4) -0.0025(4) -0.0020(4)
P3 0.0180(4) 0.0257(6) 0.0290(5) -0.0098(4) -0.0058(4) -0.0001(4)
P4 0.0395(6) 0.0316(6) 0.0223(5) -0.0093(5) -0.0090(4) 0.0057(5)

loop_
_atom_type_symbol
_atom_type_description
_atom_type_scat_dispersion_real
_atom_type_scat_dispersion_imag
_atom_type_scat_source
C C 0.0033 0.0016 'International Tables Vol C Tables 4.2.6.8 and 6.1.1.4'
H H 0.0000 0.0000 'International Tables Vol C Tables 4.2.6.8 and 6.1.1.4'
N N 0.0061 0.0033 'International Tables Vol C Tables 4.2.6.8 and 6.1.1.4'
F F 0.0171 0.0103 'International Tables Vol C Tables 4.2.6.8 and 6.1.1.4'
P P 0.1023 0.0942 'International Tables Vol C Tables 4.2.6.8 and 6.1.1.4'

loop_
_geom_angle_atom_site_label_1
_geom_angle_atom_site_label_2
_geom_angle_atom_site_label_3
_geom_angle
N1 C1 C2 124.4(4)
C1 C2 C3 116.7(3)
C1 C2 C6 124.5(4)
C3 C2 C6 118.9(3)
C2 C3 C9 120.2(3)
C2 C3 C4 119.5(4)
C9 C3 C4 120.3(3)
C5 C4 C3 116.8(4)
C5 C4 C10 124.8(4)
C3 C4 C10 118.4(4)
N1 C5 C4 124.8(4)
C7 C6 C2 121.5(3)
C6 C7 C8 120.1(3)
C14 C8 C9 118.5(3)
C14 C8 C7 122.0(3)
C9 C8 C7 119.5(3)
C3 C9 C12 120.0(3)
C3 C9 C8 119.9(3)
C12 C9 C8 120.1(3)
C11 C10 C4 121.5(3)
C10 C11 C12 121.0(4)
C13 C12 C9 118.2(3)
C13 C12 C11 123.1(3)
C9 C12 C11 118.7(4)
N2 C13 C12 120.7(3)
N2 C14 C8 120.3(3)
N3 C15 N2 108.7(3)
N3 C16 C17 120.0(3)
C16 C17 C18 118.0(3)
C16 C17 C21 121.9(4)
C18 C17 C21 120.1(4)
C17 C18 C24 119.7(3)
C17 C18 C19 121.2(3)
C24 C18 C19 119.0(3)
C20 C19 C18 117.6(3)
C20 C19 C25 122.3(3)
C18 C19 C25 120.1(3)
N3 C20 C19 120.4(3)
C22 C21 C17 120.0(4)
C21 C22 C23 121.3(4)
C29 C23 C24 117.2(4)
C29 C23 C22 123.8(4)
C24 C23 C22 119.0(4)
C27 C24 C23 120.0(4)
C27 C24 C18 120.1(3)
C23 C24 C18 119.9(4)
C26 C25 C19 120.6(3)
C25 C26 C27 120.2(4)
C24 C27 C28 117.0(3)
C24 C27 C26 119.9(4)
C28 C27 C26 123.2(4)
N4 C28 C27 124.3(4)
N4 C29 C23 123.9(4)
N5 C30 C31 124.2(3)
C30 C31 C32 116.4(3)
C30 C31 C35 124.4(3)
C32 C31 C35 119.2(3)
C33 C32 C40 119.9(3)
C33 C32 C31 120.2(3)
C40 C32 C31 119.9(3)
C32 C33 C34 117.6(3)
C32 C33 C36 119.5(3)
C34 C33 C36 122.9(3)
N5 C34 C33 122.8(3)
C37 C35 C31 121.5(3)
C39 C36 C33 121.2(3)
C35 C37 C38 119.6(3)
C43 C38 C40 118.2(3)
C43 C38 C37 121.5(3)
C40 C38 C37 120.3(3)
C36 C39 C41 120.1(3)
C38 C40 C32 119.6(3)
C38 C40 C41 120.8(3)
C32 C40 C41 119.6(3)
C42 C41 C40 117.8(3)
C42 C41 C39 122.5(3)
C40 C41 C39 119.7(3)
N6 C42 C41 120.2(3)
N6 C43 C38 119.8(3)
N6 C44 N7 111.4(3)
N7 C45 C46 119.9(3)
C45 C46 C47 118.1(3)
C45 C46 C50 121.7(3)
C47 C46 C50 120.1(3)
C46 C47 C48 120.7(3)
C46 C47 C53 119.5(3)
C48 C47 C53 119.7(3)
C49 C48 C47 117.7(3)
C49 C48 C54 122.7(3)
C47 C48 C54 119.5(3)
N7 C49 C48 120.6(3)
C51 C50 C46 119.7(3)
C50 C51 C52 121.5(3)
C53 C52 C58 116.6(3)
C53 C52 C51 119.4(3)
C58 C52 C51 124.0(3)
C52 C53 C56 120.5(3)
C52 C53 C47 119.6(3)
C56 C53 C47 119.8(3)
C55 C54 C48 120.6(3)
C54 C55 C56 120.9(4)
C57 C56 C53 116.5(3)
C57 C56 C55 124.0(4)
C53 C56 C55 119.4(3)
N8 C57 C56 124.0(4)
N8 C58 C52 124.2(3)
N9 C60 C59 178.9(6)
N10 C62 C61 178.8(7)
C5 N1 C1 117.7(4)
C13 N2 C14 122.1(3)
C13 N2 C15 119.7(3)
C14 N2 C15 118.2(3)
C16 N3 C20 122.8(3)
C16 N3 C15 118.0(3)
C20 N3 C15 119.2(3)
C28 N4 C29 117.5(4)
C30 N5 C34 118.8(3)
C43 N6 C42 123.2(3)
C43 N6 C44 117.9(3)
C42 N6 C44 118.9(3)
C49 N7 C45 122.9(3)
C49 N7 C44 119.3(3)
C45 N7 C44 117.3(3)
C58 N8 C57 118.1(3)
F2 P1 F3 89.91(17)
F2 P1 F4 179.59(18)
F3 P1 F4 90.21(16)
F2 P1 F1 89.48(17)
F3 P1 F1 90.10(14)
F4 P1 F1 90.12(16)
F2 P1 F5 91.73(17)
F3 P1 F5 89.49(14)
F4 P1 F5 88.67(17)
F1 P1 F5 178.71(17)
F2 P1 F6 90.58(17)
F3 P1 F6 179.52(19)
F4 P1 F6 89.31(17)
F1 P1 F6 89.91(15)
F5 P1 F6 90.49(15)
F8 P2 F9 91.78(16)
F8 P2 F10 178.74(18)
F9 P2 F10 89.49(16)
F8 P2 F12 89.78(15)
F9 P2 F12 89.73(14)
F10 P2 F12 90.21(16)
F8 P2 F11 89.88(18)
F9 P2 F11 178.35(18)
F10 P2 F11 88.86(18)
F12 P2 F11 90.25(15)
F8 P2 F7 90.37(14)
F9 P2 F7 89.61(14)
F10 P2 F7 89.66(15)
F12 P2 F7 179.33(16)
F11 P2 F7 90.41(15)
F17 P3 F15 91.05(16)
F17 P3 F13 89.91(16)
F15 P3 F13 178.98(15)
F17 P3 F14 90.29(16)
F15 P3 F14 89.81(14)
F13 P3 F14 90.56(15)
F17 P3 F18 179.59(16)
F15 P3 F18 89.35(15)
F13 P3 F18 89.70(14)
F14 P3 F18 89.82(15)
F17 P3 F16 89.83(16)
F15 P3 F16 89.78(13)
F13 P3 F16 89.84(14)
F14 P3 F16 179.58(15)
F18 P3 F16 90.07(15)
F22 P4 F24 90.03(16)
F22 P4 F23 89.56(18)
F24 P4 F23 90.01(17)
F22 P4 F20 89.97(16)
F24 P4 F20 91.01(15)
F23 P4 F20 178.88(19)
F22 P4 F19 179.29(18)
F24 P4 F19 90.37(15)
F23 P4 F19 89.86(19)
F20 P4 F19 90.60(16)
F22 P4 F21 90.31(15)
F24 P4 F21 179.23(17)
F23 P4 F21 89.30(16)
F20 P4 F21 89.69(14)
F19 P4 F21 89.28(14)

loop_
_geom_bond_atom_site_label_1
_geom_bond_atom_site_label_2
_geom_bond_distance
C1 N1 1.338(5)
C1 C2 1.396(5)
C2 C3 1.409(5)
C2 C6 1.437(5)
C3 C9 1.410(5)
C3 C4 1.419(5)
C4 C5 1.389(6)
C4 C10 1.428(6)
C5 N1 1.321(6)
C6 C7 1.351(5)
C7 C8 1.438(5)
C8 C14 1.376(5)
C8 C9 1.414(5)
C9 C12 1.410(5)
C10 C11 1.340(6)
C11 C12 1.441(5)
C12 C13 1.379(5)
C13 N2 1.354(5)
C14 N2 1.356(4)
C15 N3 1.478(5)
C15 N2 1.482(5)
C16 N3 1.352(5)
C16 C17 1.396(5)
C17 C18 1.397(5)
C17 C21 1.435(5)
C18 C24 1.418(5)
C18 C19 1.418(5)
C19 C20 1.385(5)
C19 C25 1.422(5)
C20 N3 1.355(5)
C21 C22 1.352(6)
C22 C23 1.432(6)
C23 C29 1.395(5)
C23 C24 1.411(5)
C24 C27 1.403(6)
C25 C26 1.363(5)
C26 C27 1.433(5)
C27 C28 1.407(5)
C28 N4 1.332(5)
C29 N4 1.352(6)
C30 N5 1.329(5)
C30 C31 1.398(5)
C31 C32 1.416(5)
C31 C35 1.424(5)
C32 C33 1.399(5)
C32 C40 1.411(5)
C33 C34 1.402(5)
C33 C36 1.439(5)
C34 N5 1.342(5)
C35 C37 1.354(5)
C36 C39 1.347(5)
C37 C38 1.441(5)
C38 C43 1.396(5)
C38 C40 1.400(5)
C39 C41 1.431(5)
C40 C41 1.421(5)
C41 C42 1.385(5)
C42 N6 1.353(5)
C43 N6 1.350(4)
C44 N6 1.474(4)
C44 N7 1.480(4)
C45 N7 1.348(4)
C45 C46 1.394(5)
C46 C47 1.406(5)
C46 C50 1.432(5)
C47 C48 1.416(5)
C47 C53 1.421(5)
C48 C49 1.384(5)
C48 C54 1.429(5)
C49 N7 1.347(5)
C50 C51 1.347(5)
C51 C52 1.430(5)
C52 C53 1.401(5)
C52 C58 1.408(5)
C53 C56 1.410(5)
C54 C55 1.362(5)
C55 C56 1.431(5)
C56 C57 1.404(5)
C57 N8 1.335(5)
C58 N8 1.327(5)
C59 C60 1.429(7)
C60 N9 1.143(6)
C61 C62 1.397(7)
C62 N10 1.141(6)
F1 P1 1.592(3)
F2 P1 1.582(3)
F3 P1 1.589(2)
F4 P1 1.591(3)
F5 P1 1.593(3)
F6 P1 1.595(3)
F7 P2 1.610(3)
F8 P2 1.582(3)
F9 P2 1.589(3)
F10 P2 1.594(3)
F11 P2 1.601(3)
F12 P2 1.600(3)
F13 P3 1.599(3)
F14 P3 1.599(3)
F15 P3 1.598(2)
F16 P3 1.609(3)
F17 P3 1.594(3)
F18 P3 1.604(3)
F19 P4 1.599(3)
F20 P4 1.599(3)
F21 P4 1.600(3)
F22 P4 1.596(3)
F23 P4 1.599(3)
F24 P4 1.597(3)

loop_
_geom_torsion_atom_site_label_1
_geom_torsion_atom_site_label_2
_geom_torsion_atom_site_label_3
_geom_torsion_atom_site_label_4
_geom_torsion
N1 C1 C2 C3 -0.1(6)
N1 C1 C2 C6 -179.1(4)
C1 C2 C3 C9 178.4(3)
C6 C2 C3 C9 -2.5(5)
C1 C2 C3 C4 -0.9(5)
C6 C2 C3 C4 178.1(3)
C2 C3 C4 C5 0.6(5)
C9 C3 C4 C5 -178.8(3)
C2 C3 C4 C10 -178.8(3)
C9 C3 C4 C10 1.9(5)
C3 C4 C5 N1 1.0(6)
C10 C4 C5 N1 -179.7(4)
C1 C2 C6 C7 -178.6(4)
C3 C2 C6 C7 2.4(6)
C2 C6 C7 C8 -1.0(6)
C6 C7 C8 C14 179.6(3)
C6 C7 C8 C9 -0.3(5)
C2 C3 C9 C12 -179.6(3)
C4 C3 C9 C12 -0.3(5)
C2 C3 C9 C8 1.3(5)
C4 C3 C9 C8 -179.3(3)
C14 C8 C9 C3 -179.7(3)
C7 C8 C9 C3 0.1(5)
C14 C8 C9 C12 1.2(5)
C7 C8 C9 C12 -179.0(3)
C5 C4 C10 C11 178.0(4)
C3 C4 C10 C11 -2.7(6)
C4 C10 C11 C12 1.8(6)
C3 C9 C12 C13 179.0(3)
C8 C9 C12 C13 -1.9(5)
C3 C9 C12 C11 -0.6(5)
C8 C9 C12 C11 178.5(3)
C10 C11 C12 C13 -179.8(4)
C10 C11 C12 C9 -0.2(6)
C9 C12 C13 N2 0.8(6)
C11 C12 C13 N2 -179.6(3)
C9 C8 C14 N2 0.6(5)
C7 C8 C14 N2 -179.2(3)
N3 C16 C17 C18 0.0(5)
N3 C16 C17 C21 178.7(3)
C16 C17 C18 C24 178.5(3)
C21 C17 C18 C24 -0.3(5)
C16 C17 C18 C19 -0.9(5)
C21 C17 C18 C19 -179.6(3)
C17 C18 C19 C20 0.1(5)
C24 C18 C19 C20 -179.2(3)
C17 C18 C19 C25 178.4(3)
C24 C18 C19 C25 -0.9(5)
C18 C19 C20 N3 1.6(5)
C25 C19 C20 N3 -176.7(3)
C16 C17 C21 C22 -178.2(4)
C18 C17 C21 C22 0.5(6)
C17 C21 C22 C23 -0.6(6)
C21 C22 C23 C29 179.6(4)
C21 C22 C23 C24 0.6(6)
C29 C23 C24 C27 -0.4(5)
C22 C23 C24 C27 178.7(3)
C29 C23 C24 C18 -179.5(3)
C22 C23 C24 C18 -0.4(5)
C17 C18 C24 C27 -178.8(3)
C19 C18 C24 C27 0.5(5)
C17 C18 C24 C23 0.2(5)
C19 C18 C24 C23 179.6(3)
C20 C19 C25 C26 178.1(3)
C18 C19 C25 C26 -0.2(5)
C19 C25 C26 C27 1.6(5)
C23 C24 C27 C28 0.6(5)
C18 C24 C27 C28 179.6(3)
C23 C24 C27 C26 -178.2(3)
C18 C24 C27 C26 0.9(5)
C25 C26 C27 C24 -2.0(5)
C25 C26 C27 C28 179.4(3)
C24 C27 C28 N4 -0.7(5)
C26 C27 C28 N4 178.0(3)
C24 C23 C29 N4 0.3(6)
C22 C23 C29 N4 -178.8(4)
N5 C30 C31 C32 0.3(5)
N5 C30 C31 C35 179.3(4)
C30 C31 C32 C33 -0.6(5)
C35 C31 C32 C33 -179.7(3)
C30 C31 C32 C40 179.1(3)
C35 C31 C32 C40 0.0(5)
C40 C32 C33 C34 -179.5(3)
C31 C32 C33 C34 0.2(5)
C40 C32 C33 C36 -0.6(5)
C31 C32 C33 C36 179.1(3)
C32 C33 C34 N5 0.7(5)
C36 C33 C34 N5 -178.2(4)
C30 C31 C35 C37 -179.2(4)
C32 C31 C35 C37 -0.2(5)
C32 C33 C36 C39 0.5(6)
C34 C33 C36 C39 179.4(4)
C31 C35 C37 C38 0.0(6)
C35 C37 C38 C43 178.4(4)
C35 C37 C38 C40 0.4(5)
C33 C36 C39 C41 -0.2(6)
C43 C38 C40 C32 -178.7(3)
C37 C38 C40 C32 -0.6(5)
C43 C38 C40 C41 0.9(5)
C37 C38 C40 C41 179.0(3)
C33 C32 C40 C38 -179.9(3)
C31 C32 C40 C38 0.4(5)
C33 C32 C40 C41 0.5(5)
C31 C32 C40 C41 -179.2(3)
C38 C40 C41 C42 -1.6(5)
C32 C40 C41 C42 178.0(3)
C38 C40 C41 C39 -179.8(3)
C32 C40 C41 C39 -0.2(5)
C36 C39 C41 C42 -178.0(4)
C36 C39 C41 C40 0.1(6)
C40 C41 C42 N6 1.0(5)
C39 C41 C42 N6 179.1(3)
C40 C38 C43 N6 0.4(5)
C37 C38 C43 N6 -177.6(3)
N7 C45 C46 C47 -1.6(5)
N7 C45 C46 C50 174.6(3)
C45 C46 C47 C48 -1.1(5)
C50 C46 C47 C48 -177.3(3)
C45 C46 C47 C53 174.9(3)
C50 C46 C47 C53 -1.3(5)
C46 C47 C48 C49 3.1(5)
C53 C47 C48 C49 -173.0(3)
C46 C47 C48 C54 179.4(3)
C53 C47 C48 C54 3.3(5)
C47 C48 C49 N7 -2.4(5)
C54 C48 C49 N7 -178.6(3)
C45 C46 C50 C51 -173.4(3)
C47 C46 C50 C51 2.7(5)
C46 C50 C51 C52 -1.2(5)
C50 C51 C52 C53 -1.6(5)
C50 C51 C52 C58 175.9(3)
C58 C52 C53 C56 1.9(5)
C51 C52 C53 C56 179.6(3)
C58 C52 C53 C47 -174.8(3)
C51 C52 C53 C47 2.9(5)
C46 C47 C53 C52 -1.5(5)
C48 C47 C53 C52 174.6(3)
C46 C47 C53 C56 -178.2(3)
C48 C47 C53 C56 -2.1(5)
C49 C48 C54 C55 174.4(3)
C47 C48 C54 C55 -1.7(5)
C48 C54 C55 C56 -1.2(6)
C52 C53 C56 C57 -0.2(5)
C47 C53 C56 C57 176.5(3)
C52 C53 C56 C55 -177.4(3)
C47 C53 C56 C55 -0.7(5)
C54 C55 C56 C57 -174.6(3)
C54 C55 C56 C53 2.4(5)
C53 C56 C57 N8 -2.0(5)
C55 C56 C57 N8 175.1(4)
C53 C52 C58 N8 -1.9(5)
C51 C52 C58 N8 -179.4(3)
C4 C5 N1 C1 -2.0(6)
C2 C1 N1 C5 1.5(6)
C12 C13 N2 C14 1.0(6)
C12 C13 N2 C15 -179.7(3)
C8 C14 N2 C13 -1.7(5)
C8 C14 N2 C15 179.0(3)
N3 C15 N2 C13 125.0(3)
N3 C15 N2 C14 -55.7(4)
C17 C16 N3 C20 1.8(5)
C17 C16 N3 C15 -178.8(3)
C19 C20 N3 C16 -2.6(5)
C19 C20 N3 C15 178.0(3)
N2 C15 N3 C16 127.6(3)
N2 C15 N3 C20 -53.0(4)
C27 C28 N4 C29 0.6(5)
C23 C29 N4 C28 -0.4(6)
C31 C30 N5 C34 0.5(6)
C33 C34 N5 C30 -1.1(6)
C38 C43 N6 C42 -1.1(5)
C38 C43 N6 C44 -179.1(3)
C41 C42 N6 C43 0.4(5)
C41 C42 N6 C44 178.3(3)
N7 C44 N6 C43 -121.1(3)
N7 C44 N6 C42 60.9(4)
C48 C49 N7 C45 -0.2(5)
C48 C49 N7 C44 170.7(3)
C46 C45 N7 C49 2.3(5)
C46 C45 N7 C44 -168.8(3)
N6 C44 N7 C49 50.3(4)
N6 C44 N7 C45 -138.3(3)
C52 C58 N8 C57 -0.1(6)
C56 C57 N8 C58 2.2(6)
